data_4065237
loop_
_publ_author_name
'Whittemore, Sean M.'
'Gallucci, Judith'
'Stambuli, James P.'

_publ_section_title
;
 Synthesis and Reactivity of the Anionic Iridium(III) Complex
 [Cp*Ir(OTf)3][Ag{tBu2P(heptanoyl)}]
;
_journal_issue 19
_journal_name_full Organometallics
_journal_page_first 5273
_journal_paper_doi 10.1021/om200639e
_journal_volume 30
_journal_year 2011
_chemical_compound_source 'synthesis as described'
_chemical_formula_moiety 'C22 H30 Cl2 F6 Ir2 O6 S2'
_chemical_formula_sum 'C22 H30 Cl2 F6 Ir2 O6 S2'
_chemical_formula_weight 1023.88
_chemical_name_common stambuli1817
_chemical_name_systematic
;
 ?
;
_space_group_IT_number 15
_symmetry_cell_setting monoclinic
_symmetry_Int_Tables_number 15
_symmetry_space_group_name_Hall '-C 2yc'
_symmetry_space_group_name_H-M 'C 1 2/c 1'
_atom_sites_solution_hydrogens geom
_atom_sites_solution_primary direct
_atom_sites_solution_secondary difmap
_audit_conform_dict_location ftp://ftp.iucr.org/pub/cif_core.dic
_audit_conform_dict_name cif_core.dic
_audit_conform_dict_version 2.4
_audit_creation_date 2011-04-27T10:35:14-00:00
_audit_creation_method 'WinGX routine CIF_UPDATE'
_cell_angle_alpha 90
_cell_angle_beta 132.117(1)
_cell_angle_gamma 90
_cell_formula_units_Z 8
_cell_length_a 36.1763(2)
_cell_length_b 8.3305(1)
_cell_length_c 26.6774(2)
_cell_measurement_reflns_used 7228
_cell_measurement_temperature 180(2)
_cell_measurement_theta_max 27.485
_cell_measurement_theta_min 2.263
_cell_measurement_wavelength 0.71073
_cell_volume 5963.65(13)
_computing_cell_refinement 'HKL Scalepack (Otwinowski & Minor 1997)'
_computing_data_collection 'Collect (Nonius BV, 1997-2000)'
_computing_data_reduction 'HKL Denzo and Scalepack (Otwinowski & Minor 1997)'
_computing_molecular_graphics 'Ortep-3 for Windows (Farrugia, 1997)'
_computing_publication_material 'WinGX publication routines (Farrugia, 1999)'
_computing_structure_refinement 'SHELXL-97 (Sheldrick, 2008)'
_computing_structure_solution 'SHELXS-97 (Sheldrick, 2008)'
_diffrn_ambient_temperature 180(2)
_diffrn_detector 'CCD plate'
_diffrn_detector_area_resol_mean 9
_diffrn_measured_fraction_theta_full 0.997
_diffrn_measured_fraction_theta_max 0.997
_diffrn_measurement_device '95mm CCD camera on \k-goniostat'
_diffrn_measurement_device_type 'Nonius KappaCCD'
_diffrn_measurement_method 'omega scans'
_diffrn_orient_matrix_type 'by Nonius Collect from scalepack cell'
_diffrn_orient_matrix_UB_11 0.34642E-1
_diffrn_orient_matrix_UB_12 0.280021E-1
_diffrn_orient_matrix_UB_13 0.208098E-1
_diffrn_orient_matrix_UB_21 -0.85068E-2
_diffrn_orient_matrix_UB_22 -0.292063E-1
_diffrn_orient_matrix_UB_23 -0.430736E-1
_diffrn_orient_matrix_UB_31 -0.107816E-1
_diffrn_orient_matrix_UB_32 0.113016
_diffrn_orient_matrix_UB_33 -0.162874E-1
_diffrn_radiation_monochromator graphite
_diffrn_radiation_probe x-ray
_diffrn_radiation_type MoK\a
_diffrn_radiation_wavelength 0.71073
_diffrn_reflns_av_R_equivalents 0.097
_diffrn_reflns_limit_h_max 46
_diffrn_reflns_limit_h_min -46
_diffrn_reflns_limit_k_max 10
_diffrn_reflns_limit_k_min -10
_diffrn_reflns_limit_l_max 34
_diffrn_reflns_limit_l_min -34
_diffrn_reflns_number 61228
_diffrn_reflns_theta_full 27.49
_diffrn_reflns_theta_max 27.49
_diffrn_reflns_theta_min 2.56
_diffrn_source 'Enraf Nonius FR590'
_exptl_absorpt_coefficient_mu 9.309
_exptl_absorpt_correction_T_max 0.327
_exptl_absorpt_correction_T_min 0.207
_exptl_absorpt_correction_type multi-scan
_exptl_absorpt_process_details 'HKL Scalepack (Otwinowski & Minor, 1997)'
_exptl_crystal_colour orange
_exptl_crystal_density_diffrn 2.281
_exptl_crystal_density_method 'not measured'
_exptl_crystal_description chunk
_exptl_crystal_F_000 3872
_exptl_crystal_size_max 0.27
_exptl_crystal_size_mid 0.19
_exptl_crystal_size_min 0.12
_refine_diff_density_max 2.094
_refine_diff_density_min -1.016
_refine_diff_density_rms 0.208
_refine_ls_extinction_method none
_refine_ls_goodness_of_fit_ref 0.983
_refine_ls_hydrogen_treatment constr
_refine_ls_matrix_type full
_refine_ls_number_parameters 371
_refine_ls_number_reflns 6833
_refine_ls_number_restraints 0
_refine_ls_restrained_S_all 0.983
_refine_ls_R_factor_all 0.077
_refine_ls_R_factor_gt 0.0341
_refine_ls_shift/su_max 0.015
_refine_ls_shift/su_mean 0
_refine_ls_structure_factor_coef Fsqd
_refine_ls_weighting_details 'w=1/[\s^2^(Fo^2^)+(0.0208P)^2^+0.0000P] where P=(Fo^2^+2Fc^2^)/3'
_refine_ls_weighting_scheme calc
_refine_ls_wR_factor_gt 0.0519
_refine_ls_wR_factor_ref 0.0594
_reflns_number_gt 4606
_reflns_number_total 6833
_reflns_threshold_expression >2\s(I)
_cod_data_source_file om200639e_si_003.cif
_cod_data_source_block Stambuli1817
_cod_original_cell_volume 5963.64(9)
_cod_original_sg_symbol_H-M C2/c
_cod_database_code 4065237

loop_
_symmetry_equiv_pos_as_xyz
'x, y, z'
'-x, y, -z+1/2'
'x+1/2, y+1/2, z'
'-x+1/2, y+1/2, -z+1/2'
'-x, -y, -z'
'x, -y, z-1/2'
'-x+1/2, -y+1/2, -z'
'x+1/2, -y+1/2, z-1/2'

loop_
_atom_site_label
_atom_site_type_symbol
_atom_site_fract_x
_atom_site_fract_y
_atom_site_fract_z
_atom_site_U_iso_or_equiv
_atom_site_adp_type
_atom_site_occupancy
_atom_site_symmetry_multiplicity
_atom_site_calc_flag
_atom_site_refinement_flags
C1A C 0.11327(19) 0.0123(7) 0.1793(3) 0.0262(14) Uani 1 1 d .
C2A C 0.10721(18) 0.1369(6) 0.1367(3) 0.0209(13) Uani 1 1 d .
C3A C 0.07747(18) 0.2622(7) 0.1319(3) 0.0217(13) Uani 1 1 d .
C4A C 0.06326(18) 0.2132(6) 0.1683(3) 0.0231(13) Uani 1 1 d .
C5A C 0.08788(19) 0.0608(7) 0.2005(3) 0.0238(14) Uani 1 1 d .
C6A C 0.1429(2) -0.1383(7) 0.2003(3) 0.0344(16) Uani 1 1 d .
H6A1 H 0.1781 -0.1161 0.2392 0.052 Uiso 1 1 calc R
H6A2 H 0.1394 -0.178 0.1627 0.052 Uiso 1 1 calc R
H6A3 H 0.1306 -0.2197 0.2126 0.052 Uiso 1 1 calc R
C7A C 0.13056(19) 0.1375(7) 0.1067(3) 0.0336(16) Uani 1 1 d .
H7A1 H 0.1126 0.2127 0.0687 0.05 Uiso 1 1 calc R
H7A2 H 0.1288 0.0294 0.0908 0.05 Uiso 1 1 calc R
H7A3 H 0.1655 0.1708 0.1412 0.05 Uiso 1 1 calc R
C8A C 0.0626(2) 0.4160(6) 0.0940(3) 0.0275(14) Uani 1 1 d .
H8A1 H 0.0873 0.499 0.1242 0.041 Uiso 1 1 calc R
H8A2 H 0.0299 0.4494 0.0768 0.041 Uiso 1 1 calc R
H8A3 H 0.0609 0.4005 0.056 0.041 Uiso 1 1 calc R
C9A C 0.03346(19) 0.3109(6) 0.1773(3) 0.0268(14) Uani 1 1 d .
H9A1 H 0.0201 0.241 0.1915 0.04 Uiso 1 1 calc R
H9A2 H 0.0059 0.3629 0.1344 0.04 Uiso 1 1 calc R
H9A3 H 0.0548 0.393 0.2119 0.04 Uiso 1 1 calc R
C10A C 0.0905(2) -0.0240(7) 0.2525(3) 0.0367(16) Uani 1 1 d .
H10A H 0.0905 -0.1404 0.247 0.055 Uiso 1 1 calc R
H10B H 0.0616 0.0057 0.2466 0.055 Uiso 1 1 calc R
H10C H 0.1212 0.0071 0.2978 0.055 Uiso 1 1 calc R
C11A C -0.0497(3) -0.2106(9) 0.1312(4) 0.0459(19) Uani 1 1 d .
F1A F -0.09769(14) -0.1709(5) 0.0842(2) 0.0536(11) Uani 1 1 d .
F2A F -0.04663(15) -0.3378(5) 0.1636(2) 0.0678(13) Uani 1 1 d .
F3A F -0.02735(13) -0.0876(5) 0.17523(18) 0.0567(11) Uani 1 1 d .
Ir1A Ir 0.036308(8) 0.04324(3) 0.090650(11) 0.01988(7) Uani 1 1 d .
O1A O -0.02523(12) -0.0907(4) 0.06923(18) 0.0258(9) Uani 1 1 d .
O2A O -0.05610(15) -0.3641(5) 0.0436(2) 0.0423(11) Uani 1 1 d .
O3A O 0.02696(14) -0.3036(5) 0.1511(2) 0.0385(11) Uani 1 1 d .
S1A S -0.02233(6) -0.25042(19) 0.09547(8) 0.0298(4) Uani 1 1 d .
Cl1A Cl 0.03091(5) -0.16062(16) 0.01998(7) 0.0221(3) Uani 1 1 d .
C1B C 0.13146(19) 0.6156(7) -0.0752(3) 0.0259(14) Uani 1 1 d .
C2B C 0.1627(2) 0.4782(7) -0.0538(3) 0.0274(14) Uani 1 1 d .
C3B C 0.1842(2) 0.4387(7) 0.0137(3) 0.0343(16) Uani 1 1 d .
C4B C 0.1663(2) 0.5534(7) 0.0330(3) 0.0304(15) Uani 1 1 d .
C5B C 0.1346(2) 0.6653(7) -0.0213(3) 0.0266(14) Uani 1 1 d .
C6B C 0.1002(2) 0.6946(8) -0.1428(3) 0.0409(17) Uani 1 1 d .
H6B1 H 0.0668 0.647 -0.1731 0.061 Uiso 1 1 calc R
H6B2 H 0.1156 0.679 -0.1617 0.061 Uiso 1 1 calc R
H6B3 H 0.0977 0.8097 -0.1379 0.061 Uiso 1 1 calc R
C7B C 0.1682(2) 0.3821(8) -0.0964(3) 0.0441(18) Uani 1 1 d .
H7B1 H 0.1449 0.2913 -0.1168 0.066 Uiso 1 1 calc R
H7B2 H 0.2024 0.3418 -0.0679 0.066 Uiso 1 1 calc R
H7B3 H 0.1607 0.4505 -0.132 0.066 Uiso 1 1 calc R
C8B C 0.2176(2) 0.2996(8) 0.0563(4) 0.066(2) Uani 1 1 d .
H8B1 H 0.2498 0.3398 0.0976 0.099 Uiso 1 1 calc R
H8B2 H 0.2228 0.2347 0.0308 0.099 Uiso 1 1 calc R
H8B3 H 0.2021 0.2336 0.0683 0.099 Uiso 1 1 calc R
C9B C 0.1757(2) 0.5531(9) 0.0964(3) 0.055(2) Uani 1 1 d .
H9B1 H 0.148 0.5002 0.0884 0.083 Uiso 1 1 calc R
H9B2 H 0.1787 0.6639 0.1111 0.083 Uiso 1 1 calc R
H9B3 H 0.2067 0.4949 0.1316 0.083 Uiso 1 1 calc R
C10B C 0.1080(2) 0.7986(8) -0.0210(3) 0.050(2) Uani 1 1 d .
H10D H 0.0888 0.8584 -0.0635 0.075 Uiso 1 1 calc R
H10E H 0.1321 0.8705 0.017 0.075 Uiso 1 1 calc R
H10F H 0.0852 0.7556 -0.0162 0.075 Uiso 1 1 calc R
C11B C 0.2755(2) 0.9332(8) 0.2070(3) 0.0367(16) Uani 1 1 d .
F1B F 0.27245(16) 1.0836(5) 0.1905(2) 0.0728(13) Uani 1 1 d .
F2B F 0.30944(14) 0.9220(5) 0.27370(18) 0.0644(12) Uani 1 1 d .
F3B F 0.23203(15) 0.8934(5) 0.1874(2) 0.0791(14) Uani 1 1 d .
Ir1B Ir 0.207021(8) 0.67341(3) 0.010736(11) 0.02300(7) Uani 1 1 d .
O1B O 0.25063(13) 0.8374(5) 0.09700(19) 0.0326(10) Uani 1 1 d .
O2B O 0.33882(14) 0.8585(6) 0.1978(2) 0.0499(13) Uani 1 1 d .
O3B O 0.28894(14) 0.6402(5) 0.1877(2) 0.0425(11) Uani 1 1 d .
S1B S 0.29110(5) 0.79991(19) 0.16931(8) 0.0303(4) Uani 1 1 d .
Cl1B Cl 0.21318(5) 0.89550(18) -0.04352(7) 0.0273(3) Uani 1 1 d .

loop_
_atom_site_aniso_label
_atom_site_aniso_U_11
_atom_site_aniso_U_22
_atom_site_aniso_U_33
_atom_site_aniso_U_23
_atom_site_aniso_U_13
_atom_site_aniso_U_12
C1A 0.017(3) 0.030(4) 0.019(3) -0.009(3) 0.007(3) -0.003(3)
C2A 0.009(3) 0.024(3) 0.020(3) -0.007(3) 0.006(3) -0.010(2)
C3A 0.013(3) 0.025(3) 0.016(3) -0.007(3) 0.005(3) -0.006(3)
C4A 0.018(3) 0.022(3) 0.022(3) -0.008(3) 0.011(3) -0.001(3)
C5A 0.021(3) 0.023(3) 0.016(3) -0.005(3) 0.008(3) -0.006(3)
C6A 0.026(3) 0.030(4) 0.034(4) -0.002(3) 0.015(3) 0.004(3)
C7A 0.025(3) 0.037(4) 0.042(4) -0.009(3) 0.024(3) -0.007(3)
C8A 0.031(3) 0.020(3) 0.032(4) -0.006(3) 0.022(3) -0.006(3)
C9A 0.028(3) 0.024(3) 0.022(3) -0.002(3) 0.014(3) -0.001(3)
C10A 0.051(4) 0.031(4) 0.026(4) -0.003(3) 0.026(4) -0.005(3)
C11A 0.047(5) 0.052(5) 0.040(5) -0.007(4) 0.030(4) -0.014(4)
F1A 0.044(2) 0.064(3) 0.066(3) 0.004(2) 0.042(2) -0.004(2)
F2A 0.083(3) 0.077(3) 0.068(3) 0.018(2) 0.061(3) -0.014(2)
F3A 0.066(3) 0.068(3) 0.057(3) -0.025(2) 0.049(2) -0.018(2)
Ir1A 0.01959(12) 0.01947(13) 0.01965(13) -0.00218(11) 0.01278(11) -0.00092(10)
O1A 0.027(2) 0.023(2) 0.031(2) 0.0025(19) 0.021(2) -0.0031(18)
O2A 0.048(3) 0.038(3) 0.037(3) -0.011(2) 0.026(2) -0.013(2)
O3A 0.035(3) 0.028(3) 0.040(3) 0.005(2) 0.020(2) 0.005(2)
S1A 0.0376(10) 0.0240(9) 0.0323(9) -0.0023(8) 0.0252(9) -0.0044(8)
Cl1A 0.0225(7) 0.0205(8) 0.0211(8) -0.0006(6) 0.0137(7) 0.0018(6)
C1B 0.016(3) 0.035(4) 0.024(3) 0.003(3) 0.012(3) -0.004(3)
C2B 0.024(3) 0.035(4) 0.027(4) -0.003(3) 0.018(3) -0.005(3)
C3B 0.031(4) 0.026(4) 0.036(4) 0.003(3) 0.018(3) -0.008(3)
C4B 0.031(4) 0.041(4) 0.027(4) -0.007(3) 0.023(3) -0.016(3)
C5B 0.024(3) 0.032(4) 0.037(4) -0.009(3) 0.026(3) -0.010(3)
C6B 0.027(4) 0.060(5) 0.026(4) 0.005(3) 0.013(3) -0.002(3)
C7B 0.045(4) 0.042(4) 0.059(5) -0.018(4) 0.041(4) -0.011(4)
C8B 0.055(5) 0.037(5) 0.090(6) 0.030(4) 0.041(5) 0.010(4)
C9B 0.055(5) 0.076(6) 0.041(4) -0.007(4) 0.035(4) -0.032(4)
C10B 0.048(4) 0.054(5) 0.063(5) -0.018(4) 0.043(4) -0.004(4)
C11B 0.034(4) 0.045(5) 0.028(4) 0.000(3) 0.019(4) 0.000(3)
F1B 0.108(4) 0.034(3) 0.061(3) 0.000(2) 0.051(3) 0.011(2)
F2B 0.072(3) 0.089(3) 0.030(2) 0.005(2) 0.033(2) 0.024(3)
F3B 0.057(3) 0.099(4) 0.108(4) -0.028(3) 0.066(3) -0.004(3)
Ir1B 0.02160(13) 0.02715(14) 0.02355(14) 0.00281(11) 0.01649(12) -0.00006(11)
O1B 0.031(2) 0.035(3) 0.026(2) 0.000(2) 0.016(2) -0.001(2)
O2B 0.024(2) 0.091(4) 0.033(3) -0.002(3) 0.019(2) -0.008(2)
O3B 0.040(3) 0.040(3) 0.035(3) 0.009(2) 0.020(2) 0.011(2)
S1B 0.0251(9) 0.0403(10) 0.0241(9) 0.0035(8) 0.0159(8) 0.0032(8)
Cl1B 0.0243(8) 0.0318(8) 0.0307(9) 0.0097(7) 0.0205(7) 0.0051(7)

loop_
_atom_type_symbol
_atom_type_description
_atom_type_scat_dispersion_real
_atom_type_scat_dispersion_imag
_atom_type_scat_source
C C 0.0033 0.0016 'International Tables Vol C Tables 4.2.6.8 and 6.1.1.4'
H H 0 0 'International Tables Vol C Tables 4.2.6.8 and 6.1.1.4'
F F 0.0171 0.0103 'International Tables Vol C Tables 4.2.6.8 and 6.1.1.4'
Ir Ir -1.4442 7.9887 'International Tables Vol C Tables 4.2.6.8 and 6.1.1.4'
O O 0.0106 0.006 'International Tables Vol C Tables 4.2.6.8 and 6.1.1.4'
S S 0.1246 0.1234 'International Tables Vol C Tables 4.2.6.8 and 6.1.1.4'
Cl Cl 0.1484 0.1585 'International Tables Vol C Tables 4.2.6.8 and 6.1.1.4'

loop_
_geom_angle_atom_site_label_1
_geom_angle_atom_site_label_2
_geom_angle_atom_site_label_3
_geom_angle
_geom_angle_site_symmetry_1
_geom_angle_site_symmetry_3
C5A C1A C2A 108.2(5) . .
C5A C1A C6A 125.7(5) . .
C2A C1A C6A 126.1(5) . .
C5A C1A Ir1A 72.4(3) . .
C2A C1A Ir1A 69.2(3) . .
C6A C1A Ir1A 126.1(4) . .
C3A C2A C1A 107.4(5) . .
C3A C2A C7A 127.1(5) . .
C1A C2A C7A 125.4(5) . .
C3A C2A Ir1A 70.9(3) . .
C1A C2A Ir1A 71.1(3) . .
C7A C2A Ir1A 126.0(4) . .
C4A C3A C2A 108.7(5) . .
C4A C3A C8A 125.2(5) . .
C2A C3A C8A 126.1(5) . .
C4A C3A Ir1A 70.3(3) . .
C2A C3A Ir1A 69.4(3) . .
C8A C3A Ir1A 125.1(4) . .
C3A C4A C5A 107.1(5) . .
C3A C4A C9A 125.5(5) . .
C5A C4A C9A 127.1(5) . .
C3A C4A Ir1A 70.6(3) . .
C5A C4A Ir1A 72.2(3) . .
C9A C4A Ir1A 127.6(4) . .
C1A C5A C4A 108.5(5) . .
C1A C5A C10A 125.1(5) . .
C4A C5A C10A 126.2(5) . .
C1A C5A Ir1A 69.2(3) . .
C4A C5A Ir1A 68.4(3) . .
C10A C5A Ir1A 132.6(4) . .
C1A C6A H6A1 109.5 . .
C1A C6A H6A2 109.5 . .
H6A1 C6A H6A2 109.5 . .
C1A C6A H6A3 109.5 . .
H6A1 C6A H6A3 109.5 . .
H6A2 C6A H6A3 109.5 . .
C2A C7A H7A1 109.5 . .
C2A C7A H7A2 109.5 . .
H7A1 C7A H7A2 109.5 . .
C2A C7A H7A3 109.5 . .
H7A1 C7A H7A3 109.5 . .
H7A2 C7A H7A3 109.5 . .
C3A C8A H8A1 109.5 . .
C3A C8A H8A2 109.5 . .
H8A1 C8A H8A2 109.5 . .
C3A C8A H8A3 109.5 . .
H8A1 C8A H8A3 109.5 . .
H8A2 C8A H8A3 109.5 . .
C4A C9A H9A1 109.5 . .
C4A C9A H9A2 109.5 . .
H9A1 C9A H9A2 109.5 . .
C4A C9A H9A3 109.5 . .
H9A1 C9A H9A3 109.5 . .
H9A2 C9A H9A3 109.5 . .
C5A C10A H10A 109.5 . .
C5A C10A H10B 109.5 . .
H10A C10A H10B 109.5 . .
C5A C10A H10C 109.5 . .
H10A C10A H10C 109.5 . .
H10B C10A H10C 109.5 . .
F2A C11A F1A 107.4(5) . .
F2A C11A F3A 107.5(6) . .
F1A C11A F3A 105.8(6) . .
F2A C11A S1A 111.3(5) . .
F1A C11A S1A 112.2(5) . .
F3A C11A S1A 112.3(4) . .
C2A Ir1A C4A 66.71(19) . .
C2A Ir1A C3A 39.69(19) . .
C4A Ir1A C3A 39.18(19) . .
C2A Ir1A C1A 39.7(2) . .
C4A Ir1A C1A 66.3(2) . .
C3A Ir1A C1A 65.9(2) . .
C2A Ir1A C5A 65.4(2) . .
C4A Ir1A C5A 39.40(19) . .
C3A Ir1A C5A 65.0(2) . .
C1A Ir1A C5A 38.41(19) . .
C2A Ir1A O1A 164.14(17) . .
C4A Ir1A O1A 108.27(17) . .
C3A Ir1A O1A 143.44(17) . .
C1A Ir1A O1A 124.52(18) . .
C5A Ir1A O1A 100.84(17) . .
C2A Ir1A Cl1A 113.04(15) . 5
C4A Ir1A Cl1A 110.19(15) . 5
C3A Ir1A Cl1A 93.79(14) . 5
C1A Ir1A Cl1A 152.59(16) . 5
C5A Ir1A Cl1A 149.19(15) . 5
O1A Ir1A Cl1A 82.81(10) . 5
C2A Ir1A Cl1A 98.18(15) . .
C4A Ir1A Cl1A 163.53(13) . .
C3A Ir1A Cl1A 131.17(15) . .
C1A Ir1A Cl1A 98.09(15) . .
C5A Ir1A Cl1A 129.53(15) . .
O1A Ir1A Cl1A 84.47(10) . .
Cl1A Ir1A Cl1A 81.16(5) 5 .
S1A O1A Ir1A 126.7(2) . .
O3A S1A O2A 117.6(3) . .
O3A S1A O1A 114.6(2) . .
O2A S1A O1A 113.4(2) . .
O3A S1A C11A 104.7(3) . .
O2A S1A C11A 102.6(3) . .
O1A S1A C11A 101.3(3) . .
Ir1A Cl1A Ir1A 98.84(5) 5 .
C5B C1B C2B 108.9(5) . .
C5B C1B C6B 125.0(6) . .
C2B C1B C6B 126.1(5) . .
C5B C1B Ir1B 71.0(3) . .
C2B C1B Ir1B 69.7(3) . .
C6B C1B Ir1B 125.7(4) . .
C1B C2B C3B 107.5(5) . .
C1B C2B C7B 126.3(5) . .
C3B C2B C7B 125.9(6) . .
C1B C2B Ir1B 71.0(3) . .
C3B C2B Ir1B 71.3(3) . .
C7B C2B Ir1B 127.6(4) . .
C4B C3B C2B 107.6(5) . .
C4B C3B C8B 125.0(6) . .
C2B C3B C8B 127.4(6) . .
C4B C3B Ir1B 71.5(3) . .
C2B C3B Ir1B 69.1(3) . .
C8B C3B Ir1B 126.6(4) . .
C3B C4B C5B 108.5(5) . .
C3B C4B C9B 126.5(6) . .
C5B C4B C9B 124.8(6) . .
C3B C4B Ir1B 69.7(3) . .
C5B C4B Ir1B 69.7(3) . .
C9B C4B Ir1B 129.4(4) . .
C1B C5B C4B 107.4(5) . .
C1B C5B C10B 127.9(6) . .
C4B C5B C10B 124.5(5) . .
C1B C5B Ir1B 70.1(3) . .
C4B C5B Ir1B 71.5(3) . .
C10B C5B Ir1B 127.0(4) . .
C1B C6B H6B1 109.5 . .
C1B C6B H6B2 109.5 . .
H6B1 C6B H6B2 109.5 . .
C1B C6B H6B3 109.5 . .
H6B1 C6B H6B3 109.5 . .
H6B2 C6B H6B3 109.5 . .
C2B C7B H7B1 109.5 . .
C2B C7B H7B2 109.5 . .
H7B1 C7B H7B2 109.5 . .
C2B C7B H7B3 109.5 . .
H7B1 C7B H7B3 109.5 . .
H7B2 C7B H7B3 109.5 . .
C3B C8B H8B1 109.5 . .
C3B C8B H8B2 109.5 . .
H8B1 C8B H8B2 109.5 . .
C3B C8B H8B3 109.5 . .
H8B1 C8B H8B3 109.5 . .
H8B2 C8B H8B3 109.5 . .
C4B C9B H9B1 109.5 . .
C4B C9B H9B2 109.5 . .
H9B1 C9B H9B2 109.5 . .
C4B C9B H9B3 109.5 . .
H9B1 C9B H9B3 109.5 . .
H9B2 C9B H9B3 109.5 . .
C5B C10B H10D 109.5 . .
C5B C10B H10E 109.5 . .
H10D C10B H10E 109.5 . .
C5B C10B H10F 109.5 . .
H10D C10B H10F 109.5 . .
H10E C10B H10F 109.5 . .
F1B C11B F2B 108.2(5) . .
F1B C11B F3B 107.2(5) . .
F2B C11B F3B 107.2(5) . .
F1B C11B S1B 112.8(4) . .
F2B C11B S1B 110.4(4) . .
F3B C11B S1B 110.8(4) . .
C2B Ir1B C1B 39.3(2) . .
C2B Ir1B C5B 66.1(2) . .
C1B Ir1B C5B 38.9(2) . .
C2B Ir1B C3B 39.6(2) . .
C1B Ir1B C3B 65.5(2) . .
C5B Ir1B C3B 65.6(2) . .
C2B Ir1B C4B 65.5(2) . .
C1B Ir1B C4B 64.8(2) . .
C5B Ir1B C4B 38.8(2) . .
C3B Ir1B C4B 38.7(2) . .
C2B Ir1B O1B 162.68(18) . .
C1B Ir1B O1B 140.51(18) . .
C5B Ir1B O1B 105.40(18) . .
C3B Ir1B O1B 123.67(19) . .
C4B Ir1B O1B 98.19(18) . .
C2B Ir1B Cl1B 114.79(16) . .
C1B Ir1B Cl1B 95.43(15) . .
C5B Ir1B Cl1B 111.06(17) . .
C3B Ir1B Cl1B 154.22(17) . .
C4B Ir1B Cl1B 149.11(17) . .
O1B Ir1B Cl1B 82.11(10) . .
C2B Ir1B Cl1B 100.28(15) . 7_565
C1B Ir1B Cl1B 133.02(16) . 7_565
C5B Ir1B Cl1B 164.62(16) . 7_565
C3B Ir1B Cl1B 99.44(16) . 7_565
C4B Ir1B Cl1B 130.32(17) . 7_565
O1B Ir1B Cl1B 85.71(10) . 7_565
Cl1B Ir1B Cl1B 80.57(5) . 7_565
S1B O1B Ir1B 128.8(2) . .
O2B S1B O3B 117.2(3) . .
O2B S1B O1B 114.2(2) . .
O3B S1B O1B 114.1(2) . .
O2B S1B C11B 102.0(3) . .
O3B S1B C11B 105.5(3) . .
O1B S1B C11B 100.9(3) . .
Ir1B Cl1B Ir1B 99.43(5) . 7_565

loop_
_geom_bond_atom_site_label_1
_geom_bond_atom_site_label_2
_geom_bond_distance
_geom_bond_site_symmetry_2
C1A C5A 1.422(7) .
C1A C2A 1.444(7) .
C1A C6A 1.494(7) .
C1A Ir1A 2.140(5) .
C2A C3A 1.442(7) .
C2A C7A 1.502(7) .
C2A Ir1A 2.114(5) .
C3A C4A 1.430(7) .
C3A C8A 1.492(7) .
C3A Ir1A 2.135(5) .
C4A C5A 1.454(7) .
C4A C9A 1.492(7) .
C4A Ir1A 2.131(5) .
C5A C10A 1.502(7) .
C5A Ir1A 2.181(5) .
C6A H6A1 0.98 .
C6A H6A2 0.98 .
C6A H6A3 0.98 .
C7A H7A1 0.98 .
C7A H7A2 0.98 .
C7A H7A3 0.98 .
C8A H8A1 0.98 .
C8A H8A2 0.98 .
C8A H8A3 0.98 .
C9A H9A1 0.98 .
C9A H9A2 0.98 .
C9A H9A3 0.98 .
C10A H10A 0.98 .
C10A H10B 0.98 .
C10A H10C 0.98 .
C11A F2A 1.325(7) .
C11A F1A 1.333(7) .
C11A F3A 1.345(7) .
C11A S1A 1.806(7) .
Ir1A O1A 2.196(3) .
Ir1A Cl1A 2.4399(13) 5
Ir1A Cl1A 2.4460(13) .
O1A S1A 1.474(4) .
O2A S1A 1.427(4) .
O3A S1A 1.424(4) .
Cl1A Ir1A 2.4399(13) 5
C1B C5B 1.425(8) .
C1B C2B 1.431(7) .
C1B C6B 1.493(7) .
C1B Ir1B 2.134(5) .
C2B C3B 1.442(8) .
C2B C7B 1.507(7) .
C2B Ir1B 2.116(6) .
C3B C4B 1.431(8) .
C3B C8B 1.501(8) .
C3B Ir1B 2.145(6) .
C4B C5B 1.434(8) .
C4B C9B 1.483(8) .
C4B Ir1B 2.169(5) .
C5B C10B 1.474(7) .
C5B Ir1B 2.145(5) .
C6B H6B1 0.98 .
C6B H6B2 0.98 .
C6B H6B3 0.98 .
C7B H7B1 0.98 .
C7B H7B2 0.98 .
C7B H7B3 0.98 .
C8B H8B1 0.98 .
C8B H8B2 0.98 .
C8B H8B3 0.98 .
C9B H9B1 0.98 .
C9B H9B2 0.98 .
C9B H9B3 0.98 .
C10B H10D 0.98 .
C10B H10E 0.98 .
C10B H10F 0.98 .
C11B F1B 1.307(7) .
C11B F2B 1.324(6) .
C11B F3B 1.326(6) .
C11B S1B 1.822(6) .
Ir1B O1B 2.187(4) .
Ir1B Cl1B 2.4496(14) .
Ir1B Cl1B 2.4579(13) 7_565
O1B S1B 1.474(4) .
O2B S1B 1.427(4) .
O3B S1B 1.439(4) .
Cl1B Ir1B 2.4579(13) 7_565

loop_
_geom_torsion_atom_site_label_1
_geom_torsion_atom_site_label_2
_geom_torsion_atom_site_label_3
_geom_torsion_atom_site_label_4
_geom_torsion
_geom_torsion_site_symmetry_1
_geom_torsion_site_symmetry_4
C5A C1A C2A C3A -0.2(6) . .
C6A C1A C2A C3A -177.8(5) . .
Ir1A C1A C2A C3A 62.0(3) . .
C5A C1A C2A C7A 176.5(5) . .
C6A C1A C2A C7A -1.1(8) . .
Ir1A C1A C2A C7A -121.3(5) . .
C5A C1A C2A Ir1A -62.2(4) . .
C6A C1A C2A Ir1A 120.2(5) . .
C1A C2A C3A C4A -2.7(6) . .
C7A C2A C3A C4A -179.3(5) . .
Ir1A C2A C3A C4A 59.5(4) . .
C1A C2A C3A C8A 178.8(5) . .
C7A C2A C3A C8A 2.2(8) . .
Ir1A C2A C3A C8A -119.1(5) . .
C1A C2A C3A Ir1A -62.1(3) . .
C7A C2A C3A Ir1A 121.2(5) . .
C2A C3A C4A C5A 4.5(6) . .
C8A C3A C4A C5A -177.0(5) . .
Ir1A C3A C4A C5A 63.4(4) . .
C2A C3A C4A C9A 178.2(5) . .
C8A C3A C4A C9A -3.2(8) . .
Ir1A C3A C4A C9A -122.8(5) . .
C2A C3A C4A Ir1A -58.9(3) . .
C8A C3A C4A Ir1A 119.6(5) . .
C2A C1A C5A C4A 3.0(6) . .
C6A C1A C5A C4A -179.4(5) . .
Ir1A C1A C5A C4A -57.2(4) . .
C2A C1A C5A C10A -171.6(5) . .
C6A C1A C5A C10A 6.0(9) . .
Ir1A C1A C5A C10A 128.2(5) . .
C2A C1A C5A Ir1A 60.2(3) . .
C6A C1A C5A Ir1A -122.2(5) . .
C3A C4A C5A C1A -4.6(6) . .
C9A C4A C5A C1A -178.2(5) . .
Ir1A C4A C5A C1A 57.7(4) . .
C3A C4A C5A C10A 169.9(5) . .
C9A C4A C5A C10A -3.7(9) . .
Ir1A C4A C5A C10A -127.8(5) . .
C3A C4A C5A Ir1A -62.3(3) . .
C9A C4A C5A Ir1A 124.0(5) . .
C3A C2A Ir1A C4A -36.6(3) . .
C1A C2A Ir1A C4A 80.3(3) . .
C7A C2A Ir1A C4A -159.1(5) . .
C1A C2A Ir1A C3A 116.9(4) . .
C7A C2A Ir1A C3A -122.5(6) . .
C3A C2A Ir1A C1A -116.9(4) . .
C7A C2A Ir1A C1A 120.6(6) . .
C3A C2A Ir1A C5A -79.9(3) . .
C1A C2A Ir1A C5A 37.1(3) . .
C7A C2A Ir1A C5A 157.6(6) . .
C3A C2A Ir1A O1A -111.1(6) . .
C1A C2A Ir1A O1A 5.8(8) . .
C7A C2A Ir1A O1A 126.4(6) . .
C3A C2A Ir1A Cl1A 66.4(3) . 5
C1A C2A Ir1A Cl1A -176.6(3) . 5
C7A C2A Ir1A Cl1A -56.1(5) . 5
C3A C2A Ir1A Cl1A 150.2(3) . .
C1A C2A Ir1A Cl1A -92.8(3) . .
C7A C2A Ir1A Cl1A 27.7(5) . .
C3A C4A Ir1A C2A 37.1(3) . .
C5A C4A Ir1A C2A -79.0(3) . .
C9A C4A Ir1A C2A 157.4(5) . .
C5A C4A Ir1A C3A -116.1(4) . .
C9A C4A Ir1A C3A 120.3(6) . .
C3A C4A Ir1A C1A 80.5(3) . .
C5A C4A Ir1A C1A -35.6(3) . .
C9A C4A Ir1A C1A -159.2(5) . .
C3A C4A Ir1A C5A 116.1(4) . .
C9A C4A Ir1A C5A -123.6(6) . .
C3A C4A Ir1A O1A -159.0(3) . .
C5A C4A Ir1A O1A 84.8(3) . .
C9A C4A Ir1A O1A -38.7(5) . .
C3A C4A Ir1A Cl1A -70.1(3) . 5
C5A C4A Ir1A Cl1A 173.8(3) . 5
C9A C4A Ir1A Cl1A 50.2(5) . 5
C3A C4A Ir1A Cl1A 61.6(7) . .
C5A C4A Ir1A Cl1A -54.5(7) . .
C9A C4A Ir1A Cl1A -178.1(3) . .
C4A C3A Ir1A C2A -119.9(4) . .
C8A C3A Ir1A C2A 120.3(6) . .
C2A C3A Ir1A C4A 119.9(4) . .
C8A C3A Ir1A C4A -119.8(6) . .
C4A C3A Ir1A C1A -81.3(3) . .
C2A C3A Ir1A C1A 38.6(3) . .
C8A C3A Ir1A C1A 158.9(5) . .
C4A C3A Ir1A C5A -39.0(3) . .
C2A C3A Ir1A C5A 80.9(3) . .
C8A C3A Ir1A C5A -158.7(5) . .
C4A C3A Ir1A O1A 34.8(4) . .
C2A C3A Ir1A O1A 154.7(3) . .
C8A C3A Ir1A O1A -85.0(5) . .
C4A C3A Ir1A Cl1A 117.8(3) . 5
C2A C3A Ir1A Cl1A -122.3(3) . 5
C8A C3A Ir1A Cl1A -2.0(4) . 5
C4A C3A Ir1A Cl1A -160.7(2) . .
C2A C3A Ir1A Cl1A -40.7(4) . .
C8A C3A Ir1A Cl1A 79.6(5) . .
C5A C1A Ir1A C2A 118.1(5) . .
C6A C1A Ir1A C2A -120.2(6) . .
C5A C1A Ir1A C4A 36.5(3) . .
C2A C1A Ir1A C4A -81.6(3) . .
C6A C1A Ir1A C4A 158.2(6) . .
C5A C1A Ir1A C3A 79.5(3) . .
C2A C1A Ir1A C3A -38.6(3) . .
C6A C1A Ir1A C3A -158.8(6) . .
C2A C1A Ir1A C5A -118.1(5) . .
C6A C1A Ir1A C5A 121.7(6) . .
C5A C1A Ir1A O1A -60.0(4) . .
C2A C1A Ir1A O1A -178.1(3) . .
C6A C1A Ir1A O1A 61.7(5) . .
C5A C1A Ir1A Cl1A 124.8(3) . 5
C2A C1A Ir1A Cl1A 6.7(5) . 5
C6A C1A Ir1A Cl1A -113.5(5) . 5
C5A C1A Ir1A Cl1A -148.8(3) . .
C2A C1A Ir1A Cl1A 93.1(3) . .
C6A C1A Ir1A Cl1A -27.2(5) . .
C1A C5A Ir1A C2A -38.3(3) . .
C4A C5A Ir1A C2A 82.7(3) . .
C10A C5A Ir1A C2A -157.4(6) . .
C1A C5A Ir1A C4A -120.9(5) . .
C10A C5A Ir1A C4A 119.9(7) . .
C1A C5A Ir1A C3A -82.2(3) . .
C4A C5A Ir1A C3A 38.7(3) . .
C10A C5A Ir1A C3A 158.7(6) . .
C4A C5A Ir1A C1A 120.9(5) . .
C10A C5A Ir1A C1A -119.1(7) . .
C1A C5A Ir1A O1A 133.4(3) . .
C4A C5A Ir1A O1A -105.6(3) . .
C10A C5A Ir1A O1A 14.3(6) . .
C1A C5A Ir1A Cl1A -132.4(3) . 5
C4A C5A Ir1A Cl1A -11.5(5) . 5
C10A C5A Ir1A Cl1A 108.4(5) . 5
C1A C5A Ir1A Cl1A 41.6(4) . .
C4A C5A Ir1A Cl1A 162.6(2) . .
C10A C5A Ir1A Cl1A -77.5(6) . .
C2A Ir1A O1A S1A -29.5(8) . .
C4A Ir1A O1A S1A -98.3(3) . .
C3A Ir1A O1A S1A -120.6(3) . .
C1A Ir1A O1A S1A -25.0(4) . .
C5A Ir1A O1A S1A -58.2(3) . .
Cl1A Ir1A O1A S1A 152.8(3) 5 .
Cl1A Ir1A O1A S1A 71.0(3) . .
Ir1A O1A S1A O3A 14.8(4) . .
Ir1A O1A S1A O2A -124.0(3) . .
Ir1A O1A S1A C11A 126.8(3) . .
F2A C11A S1A O3A -54.9(5) . .
F1A C11A S1A O3A -175.2(4) . .
F3A C11A S1A O3A 65.7(6) . .
F2A C11A S1A O2A 68.4(5) . .
F1A C11A S1A O2A -51.9(5) . .
F3A C11A S1A O2A -171.0(5) . .
F2A C11A S1A O1A -174.3(4) . .
F1A C11A S1A O1A 65.4(5) . .
F3A C11A S1A O1A -53.7(5) . .
C2A Ir1A Cl1A Ir1A -112.20(15) . 5
C4A Ir1A Cl1A Ir1A -134.9(5) . 5
C3A Ir1A Cl1A Ir1A -87.29(19) . 5
C1A Ir1A Cl1A Ir1A -152.29(16) . 5
C5A Ir1A Cl1A Ir1A -176.94(18) . 5
O1A Ir1A Cl1A Ir1A 83.56(10) . 5
Cl1A Ir1A Cl1A Ir1A 0 5 5
C5B C1B C2B C3B 2.0(6) . .
C6B C1B C2B C3B -177.6(5) . .
Ir1B C1B C2B C3B 62.4(4) . .
C5B C1B C2B C7B 176.4(5) . .
C6B C1B C2B C7B -3.2(9) . .
Ir1B C1B C2B C7B -123.3(5) . .
C5B C1B C2B Ir1B -60.4(4) . .
C6B C1B C2B Ir1B 120.0(6) . .
C1B C2B C3B C4B -0.7(6) . .
C7B C2B C3B C4B -175.0(5) . .
Ir1B C2B C3B C4B 61.5(4) . .
C1B C2B C3B C8B 177.0(6) . .
C7B C2B C3B C8B 2.6(9) . .
Ir1B C2B C3B C8B -120.8(6) . .
C1B C2B C3B Ir1B -62.2(4) . .
C7B C2B C3B Ir1B 123.4(5) . .
C2B C3B C4B C5B -0.9(6) . .
C8B C3B C4B C5B -178.7(5) . .
Ir1B C3B C4B C5B 59.1(4) . .
C2B C3B C4B C9B 175.4(5) . .
C8B C3B C4B C9B -2.3(9) . .
Ir1B C3B C4B C9B -124.6(6) . .
C2B C3B C4B Ir1B -60.0(4) . .
C8B C3B C4B Ir1B 122.3(6) . .
C2B C1B C5B C4B -2.6(6) . .
C6B C1B C5B C4B 177.0(5) . .
Ir1B C1B C5B C4B -62.1(4) . .
C2B C1B C5B C10B -178.4(5) . .
C6B C1B C5B C10B 1.2(9) . .
Ir1B C1B C5B C10B 122.0(6) . .
C2B C1B C5B Ir1B 59.6(4) . .
C6B C1B C5B Ir1B -120.8(6) . .
C3B C4B C5B C1B 2.2(6) . .
C9B C4B C5B C1B -174.2(5) . .
Ir1B C4B C5B C1B 61.3(4) . .
C3B C4B C5B C10B 178.2(5) . .
C9B C4B C5B C10B 1.8(9) . .
Ir1B C4B C5B C10B -122.7(6) . .
C3B C4B C5B Ir1B -59.1(4) . .
C9B C4B C5B Ir1B 124.5(6) . .
C3B C2B Ir1B C1B -116.8(5) . .
C7B C2B Ir1B C1B 121.7(7) . .
C1B C2B Ir1B C5B 36.7(3) . .
C3B C2B Ir1B C5B -80.1(4) . .
C7B C2B Ir1B C5B 158.4(6) . .
C1B C2B Ir1B C3B 116.8(5) . .
C7B C2B Ir1B C3B -121.4(7) . .
C1B C2B Ir1B C4B 79.4(3) . .
C3B C2B Ir1B C4B -37.4(3) . .
C7B C2B Ir1B C4B -158.8(6) . .
C1B C2B Ir1B O1B 100.2(7) . .
C3B C2B Ir1B O1B -16.6(8) . .
C7B C2B Ir1B O1B -138.1(6) . .
C1B C2B Ir1B Cl1B -66.5(3) . .
C3B C2B Ir1B Cl1B 176.7(3) . .
C7B C2B Ir1B Cl1B 55.3(6) . .
C1B C2B Ir1B Cl1B -150.8(3) . 7_565
C3B C2B Ir1B Cl1B 92.4(3) . 7_565
C7B C2B Ir1B Cl1B -29.0(5) . 7_565
C5B C1B Ir1B C2B 119.5(5) . .
C6B C1B Ir1B C2B -120.5(6) . .
C2B C1B Ir1B C5B -119.5(5) . .
C6B C1B Ir1B C5B 119.9(7) . .
C5B C1B Ir1B C3B 80.9(4) . .
C2B C1B Ir1B C3B -38.6(3) . .
C6B C1B Ir1B C3B -159.1(6) . .
C5B C1B Ir1B C4B 38.1(3) . .
C2B C1B Ir1B C4B -81.5(3) . .
C6B C1B Ir1B C4B 158.0(6) . .
C5B C1B Ir1B O1B -33.0(5) . .
C2B C1B Ir1B O1B -152.6(3) . .
C6B C1B Ir1B O1B 86.9(5) . .
C5B C1B Ir1B Cl1B -117.2(3) . .
C2B C1B Ir1B Cl1B 123.3(3) . .
C6B C1B Ir1B Cl1B 2.7(5) . .
C5B C1B Ir1B Cl1B 160.7(3) . 7_565
C2B C1B Ir1B Cl1B 41.1(4) . 7_565
C6B C1B Ir1B Cl1B -79.4(5) . 7_565
C1B C5B Ir1B C2B -37.1(3) . .
C4B C5B Ir1B C2B 80.1(4) . .
C10B C5B Ir1B C2B -160.2(6) . .
C4B C5B Ir1B C1B 117.2(5) . .
C10B C5B Ir1B C1B -123.1(7) . .
C1B C5B Ir1B C3B -80.6(4) . .
C4B C5B Ir1B C3B 36.5(3) . .
C10B C5B Ir1B C3B 156.3(6) . .
C1B C5B Ir1B C4B -117.2(5) . .
C10B C5B Ir1B C4B 119.7(7) . .
C1B C5B Ir1B O1B 158.9(3) . .
C4B C5B Ir1B O1B -83.9(3) . .
C10B C5B Ir1B O1B 35.8(6) . .
C1B C5B Ir1B Cl1B 71.6(3) . .
C4B C5B Ir1B Cl1B -171.2(3) . .
C10B C5B Ir1B Cl1B -51.5(6) . .
C1B C5B Ir1B Cl1B -65.9(8) . 7_565
C4B C5B Ir1B Cl1B 51.2(8) . 7_565
C10B C5B Ir1B Cl1B 171.0(4) . 7_565
C4B C3B Ir1B C2B -118.0(5) . .
C8B C3B Ir1B C2B 121.7(7) . .
C4B C3B Ir1B C1B -79.5(3) . .
C2B C3B Ir1B C1B 38.4(3) . .
C8B C3B Ir1B C1B 160.1(7) . .
C4B C3B Ir1B C5B -36.6(3) . .
C2B C3B Ir1B C5B 81.3(3) . .
C8B C3B Ir1B C5B -156.9(7) . .
C2B C3B Ir1B C4B 118.0(5) . .
C8B C3B Ir1B C4B -120.3(7) . .
C4B C3B Ir1B O1B 56.2(4) . .
C2B C3B Ir1B O1B 174.1(3) . .
C8B C3B Ir1B O1B -64.2(7) . .
C4B C3B Ir1B Cl1B -124.9(4) . .
C2B C3B Ir1B Cl1B -6.9(6) . .
C8B C3B Ir1B Cl1B 114.8(6) . .
C4B C3B Ir1B Cl1B 147.3(3) . 7_565
C2B C3B Ir1B Cl1B -94.8(3) . 7_565
C8B C3B Ir1B Cl1B 27.0(6) . 7_565
C3B C4B Ir1B C2B 38.2(3) . .
C5B C4B Ir1B C2B -81.7(4) . .
C9B C4B Ir1B C2B 159.4(7) . .
C3B C4B Ir1B C1B 81.7(4) . .
C5B C4B Ir1B C1B -38.2(3) . .
C9B C4B Ir1B C1B -157.1(7) . .
C3B C4B Ir1B C5B 119.9(5) . .
C9B C4B Ir1B C5B -118.9(8) . .
C5B C4B Ir1B C3B -119.9(5) . .
C9B C4B Ir1B C3B 121.2(8) . .
C3B C4B Ir1B O1B -135.7(3) . .
C5B C4B Ir1B O1B 104.4(3) . .
C9B C4B Ir1B O1B -14.5(6) . .
C3B C4B Ir1B Cl1B 136.0(3) . .
C5B C4B Ir1B Cl1B 16.1(5) . .
C9B C4B Ir1B Cl1B -102.8(6) . .
C3B C4B Ir1B Cl1B -44.4(4) . 7_565
C5B C4B Ir1B Cl1B -164.3(3) . 7_565
C9B C4B Ir1B Cl1B 76.8(6) . 7_565
C2B Ir1B O1B S1B 49.3(7) . .
C1B Ir1B O1B S1B 128.2(3) . .
C5B Ir1B O1B S1B 107.4(3) . .
C3B Ir1B O1B S1B 36.7(4) . .
C4B Ir1B O1B S1B 68.3(3) . .
Cl1B Ir1B O1B S1B -142.9(3) . .
Cl1B Ir1B O1B S1B -61.8(3) 7_565 .
Ir1B O1B S1B O2B 113.1(3) . .
Ir1B O1B S1B O3B -25.6(4) . .
Ir1B O1B S1B C11B -138.3(3) . .
F1B C11B S1B O2B 61.6(5) . .
F2B C11B S1B O2B -59.6(5) . .
F3B C11B S1B O2B -178.2(4) . .
F1B C11B S1B O3B -175.4(4) . .
F2B C11B S1B O3B 63.4(5) . .
F3B C11B S1B O3B -55.2(5) . .
F1B C11B S1B O1B -56.3(5) . .
F2B C11B S1B O1B -177.5(4) . .
F3B C11B S1B O1B 63.9(5) . .
C2B Ir1B Cl1B Ir1B -97.04(17) . 7_565
C1B Ir1B Cl1B Ir1B -132.76(16) . 7_565
C5B Ir1B Cl1B Ir1B -169.54(16) . 7_565
C3B Ir1B Cl1B Ir1B -92.2(4) . 7_565
C4B Ir1B Cl1B Ir1B 179.7(3) . 7_565
O1B Ir1B Cl1B Ir1B 86.93(10) . 7_565
Cl1B Ir1B Cl1B Ir1B 0 7_565 7_565
